data_2218059
loop_
_publ_author_name
'Akkurt, Mehmet'
'Karami, Kazem'
'Yal\,c\?in, \,Serife P\?inar'
'B\"uy\"ukg\"ung\"or, Orhan'

_publ_section_title Di-\m-iodido-bis{[(4-fluorobenzoylmethylene)triphenyl-\l^5^-phosphorane]iodidomercury(II)}
_journal_coeditor_code BT2690
_journal_issue 5
_journal_name_full 'Acta Crystallographica Section E'
_journal_page_first m612
_journal_page_last m613
_journal_paper_doi 10.1107/S1600536808008611
_journal_volume 64
_journal_year 2008
_chemical_formula_iupac '[Hg2 I4 (C26 H20 F O P)2]'
_chemical_formula_moiety 'C52 H40 F2 Hg2 I4 O2 P2'
_chemical_formula_sum 'C52 H40 F2 Hg2 I4 O2 P2'
_chemical_formula_weight 1705.56
_chemical_name_systematic
;
Di-\m-iodido-
bis{[(4-fluorobenzoylmethylene)triphenyl-\l^5^-phosphorane]iodidomercury(II)}
;
_space_group_IT_number 2
_symmetry_cell_setting triclinic
_symmetry_space_group_name_Hall '-P 1'
_symmetry_space_group_name_H-M 'P -1'
_atom_sites_solution_hydrogens geom
_atom_sites_solution_primary direct
_atom_sites_solution_secondary difmap
_cell_angle_alpha 92.513(13)
_cell_angle_beta 111.293(12)
_cell_angle_gamma 113.117(12)
_cell_formula_units_Z 1
_cell_length_a 10.0346(16)
_cell_length_b 11.8594(19)
_cell_length_c 13.235(2)
_cell_measurement_reflns_used 47681
_cell_measurement_temperature 293(2)
_cell_measurement_theta_max 28.27
_cell_measurement_theta_min 1.70
_cell_volume 1317.3(4)
_computing_cell_refinement 'X-AREA (Stoe & Cie, 2002)'
_computing_data_collection 'X-AREA (Stoe & Cie, 2002)'
_computing_data_reduction 'X-RED32 (Stoe & Cie, 2002)'
_computing_molecular_graphics 'ORTEP-3 for Windows (Farrugia, 1997)'
_computing_publication_material 'WinGX (Farrugia, 1999)'
_computing_structure_refinement 'SHELXL97  (Sheldrick, 2008)'
_computing_structure_solution 'SIR97 (Altomare <i>et al.</i>,  1999)'
_diffrn_ambient_temperature 293(2)
_diffrn_detector_area_resol_mean 6.67
_diffrn_measured_fraction_theta_full 0.966
_diffrn_measured_fraction_theta_max 0.966
_diffrn_measurement_device '2-circle goniometer'
_diffrn_measurement_device_type 'Stoe IPDSII'
_diffrn_measurement_method \w
_diffrn_radiation_monochromator 'plane graphite'
_diffrn_radiation_type 'Mo K\a'
_diffrn_radiation_wavelength 0.71073
_diffrn_reflns_av_R_equivalents 0.1559
_diffrn_reflns_av_sigmaI/netI 0.1147
_diffrn_reflns_limit_h_max 12
_diffrn_reflns_limit_h_min -12
_diffrn_reflns_limit_k_max 15
_diffrn_reflns_limit_k_min -15
_diffrn_reflns_limit_l_max 16
_diffrn_reflns_limit_l_min -16
_diffrn_reflns_number 16225
_diffrn_reflns_reduction_process
;
;
_diffrn_reflns_theta_full 27.00
_diffrn_reflns_theta_max 27.00
_diffrn_reflns_theta_min 1.69
_diffrn_standards_number 0
_exptl_absorpt_coefficient_mu 8.269
_exptl_absorpt_correction_T_max 0.558
_exptl_absorpt_correction_T_min 0.222
_exptl_absorpt_correction_type integration
_exptl_absorpt_process_details '(X-RED32; Stoe & Cie, 2002)'
_exptl_crystal_colour colourless
_exptl_crystal_density_diffrn 2.150
_exptl_crystal_density_method 'Not Measured'
_exptl_crystal_description plate
_exptl_crystal_F_000 788
_exptl_crystal_size_max 0.260
_exptl_crystal_size_mid 0.170
_exptl_crystal_size_min 0.080
_refine_diff_density_max 1.002
_refine_diff_density_min -0.666
_refine_ls_extinction_method none
_refine_ls_goodness_of_fit_ref 1.053
_refine_ls_hydrogen_treatment constr
_refine_ls_matrix_type full
_refine_ls_number_parameters 289
_refine_ls_number_reflns 5553
_refine_ls_number_restraints 0
_refine_ls_restrained_S_all 1.053
_refine_ls_R_factor_all 0.0682
_refine_ls_R_factor_gt 0.0447
_refine_ls_shift/su_max 0.001
_refine_ls_shift/su_mean 0.000
_refine_ls_structure_factor_coef Fsqd
_refine_ls_weighting_details 'calc w=1/[\s^2^(Fo^2^)+(0.0388P)^2^+0.7953P] where P=(Fo^2^+2Fc^2^)/3'
_refine_ls_weighting_scheme calc
_refine_ls_wR_factor_gt 0.0833
_refine_ls_wR_factor_ref 0.0894
_reflns_number_gt 4486
_reflns_number_total 5553
_reflns_threshold_expression I>2\s(I)
_cod_data_source_file bt2690.cif
_cod_data_source_block I
_cod_original_cell_volume 1317.4(4)
_cod_database_code 2218059
_cod_database_fobs_code 2218059

loop_
_symmetry_equiv_pos_site_id
_symmetry_equiv_pos_as_xyz
1 x,y,z
2 -x,-y,-z

loop_
_atom_site_aniso_label
_atom_site_aniso_U_11
_atom_site_aniso_U_22
_atom_site_aniso_U_33
_atom_site_aniso_U_12
_atom_site_aniso_U_13
_atom_site_aniso_U_23
Hg1 0.0633(2) 0.0652(2) 0.04840(10) 0.02850(10) 0.02560(10) 0.01200(10)
I1 0.0709(3) 0.0725(3) 0.0830(3) 0.0449(2) 0.0483(3) 0.0334(2)
I2 0.0717(3) 0.0778(3) 0.0580(3) 0.0308(2) 0.0200(2) -0.0026(2)
P1 0.0372(7) 0.0383(7) 0.0415(7) 0.0166(6) 0.0172(6) 0.0033(5)
F1 0.110(4) 0.067(3) 0.161(6) -0.022(3) 0.062(4) -0.009(3)
O1 0.049(2) 0.065(3) 0.074(3) 0.033(2) 0.021(2) 0.015(2)
C1 0.043(3) 0.039(3) 0.045(3) 0.014(2) 0.017(2) -0.002(2)
C2 0.050(4) 0.094(5) 0.036(3) 0.036(3) 0.010(3) -0.003(3)
C3 0.054(4) 0.094(5) 0.049(4) 0.037(4) 0.009(3) -0.005(3)
C4 0.050(4) 0.094(5) 0.079(5) 0.036(4) 0.025(4) 0.003(4)
C5 0.077(5) 0.120(7) 0.084(5) 0.056(5) 0.059(5) 0.041(5)
C6 0.066(4) 0.083(5) 0.070(4) 0.040(4) 0.043(4) 0.030(3)
C7 0.048(3) 0.046(3) 0.044(3) 0.027(3) 0.018(2) 0.008(2)
C8 0.057(4) 0.056(4) 0.055(4) 0.024(3) 0.010(3) -0.007(3)
C9 0.078(5) 0.045(4) 0.081(5) 0.019(3) 0.020(4) -0.006(3)
C10 0.110(7) 0.061(4) 0.067(4) 0.059(5) 0.019(4) -0.001(3)
C11 0.089(6) 0.071(5) 0.074(5) 0.051(4) 0.036(4) 0.007(4)
C12 0.068(4) 0.058(4) 0.070(4) 0.036(3) 0.033(4) 0.011(3)
C13 0.041(3) 0.043(3) 0.046(3) 0.021(2) 0.019(2) 0.005(2)
C14 0.057(4) 0.048(3) 0.049(3) 0.018(3) 0.017(3) 0.007(2)
C15 0.088(5) 0.059(4) 0.059(4) 0.031(4) 0.033(4) 0.022(3)
C16 0.090(5) 0.074(4) 0.042(3) 0.044(4) 0.019(3) 0.009(3)
C17 0.073(4) 0.058(4) 0.045(3) 0.031(3) 0.015(3) -0.002(3)
C18 0.060(4) 0.038(3) 0.055(3) 0.020(3) 0.021(3) 0.002(2)
C19 0.040(3) 0.043(3) 0.041(3) 0.019(2) 0.020(2) 0.008(2)
C20 0.041(3) 0.056(3) 0.042(3) 0.022(3) 0.017(2) 0.007(2)
C21 0.045(3) 0.059(4) 0.048(3) 0.011(3) 0.023(3) 0.003(3)
C22 0.048(4) 0.074(5) 0.105(6) 0.017(4) 0.036(4) 0.002(4)
C23 0.052(5) 0.098(7) 0.136(9) -0.001(5) 0.043(5) -0.018(6)
C24 0.088(6) 0.061(5) 0.082(5) -0.008(5) 0.046(5) -0.001(4)
C25 0.087(6) 0.052(4) 0.077(5) 0.012(4) 0.025(4) 0.012(3)
C26 0.052(4) 0.054(4) 0.059(4) 0.010(3) 0.014(3) 0.007(3)

loop_
_atom_site_type_symbol
_atom_site_label
_atom_site_fract_x
_atom_site_fract_y
_atom_site_fract_z
_atom_site_U_iso_or_equiv
_atom_site_thermal_displace_type
_atom_site_calc_flag
_atom_site_refinement_flags
_atom_site_occupancy
Hg Hg1 0.53557(3) 0.65438(3) 0.42856(2) 0.05810(10) Uani . . 1.000
I I1 0.29177(6) 0.52860(4) 0.49338(4) 0.0650(2) Uani . . 1.000
I I2 0.76379(6) 0.86528(5) 0.57953(4) 0.0727(2) Uani . . 1.000
P P1 0.58806(17) 0.74049(12) 0.20232(11) 0.0389(4) Uani . . 1.000
F F1 -0.1102(8) 0.0461(5) 0.0631(6) 0.133(3) Uani . . 1.000
O O1 0.2430(5) 0.6313(4) 0.1541(4) 0.0613(16) Uani . . 1.000
C C1 0.7783(7) 0.7396(5) 0.2330(5) 0.0445(17) Uani . . 1.000
C C2 0.8580(8) 0.7185(7) 0.3349(5) 0.062(2) Uani . . 1.000
C C3 0.9949(9) 0.7038(8) 0.3566(6) 0.069(3) Uani . . 1.000
C C4 1.0532(9) 0.7126(8) 0.2760(7) 0.074(3) Uani . . 1.000
C C5 0.9746(10) 0.7344(9) 0.1756(7) 0.080(3) Uani . . 1.000
C C6 0.8373(9) 0.7470(7) 0.1524(7) 0.065(3) Uani . . 1.000
C C7 0.6204(7) 0.8894(5) 0.2717(5) 0.0442(17) Uani . . 1.000
C C8 0.7676(8) 0.9929(6) 0.3076(6) 0.061(2) Uani . . 1.000
C C9 0.7889(11) 1.1059(6) 0.3622(7) 0.076(3) Uani . . 1.000
C C10 0.6674(12) 1.1146(7) 0.3787(6) 0.078(3) Uani . . 1.000
C C11 0.5234(11) 1.0153(7) 0.3426(7) 0.072(3) Uani . . 1.000
C C12 0.4974(9) 0.9025(6) 0.2876(6) 0.061(2) Uani . . 1.000
C C13 0.4969(7) 0.7270(5) 0.0543(5) 0.0423(17) Uani . . 1.000
C C14 0.5281(8) 0.8339(6) 0.0109(5) 0.0548(19) Uani . . 1.000
C C15 0.4683(10) 0.8238(7) -0.1016(6) 0.068(3) Uani . . 1.000
C C16 0.3754(10) 0.7082(7) -0.1731(6) 0.069(2) Uani . . 1.000
C C17 0.3410(9) 0.6005(6) -0.1319(5) 0.061(2) Uani . . 1.000
C C18 0.4023(8) 0.6097(5) -0.0176(5) 0.0527(19) Uani . . 1.000
C C19 0.4769(6) 0.6070(5) 0.2440(4) 0.0401(17) Uani . . 1.000
C C20 0.3012(7) 0.5596(6) 0.1835(5) 0.0463(17) Uani . . 1.000
C C21 0.1984(7) 0.4217(6) 0.1586(5) 0.0539(19) Uani . . 1.000
C C22 0.0358(9) 0.3826(8) 0.1146(8) 0.078(3) Uani . . 1.000
C C23 -0.0692(11) 0.2564(10) 0.0825(10) 0.107(4) Uani . . 1.000
C C24 -0.0083(12) 0.1715(8) 0.0951(8) 0.088(3) Uani . . 1.000
C C25 0.1511(11) 0.2031(7) 0.1366(7) 0.081(3) Uani . . 1.000
C C26 0.2542(8) 0.3310(6) 0.1691(6) 0.063(2) Uani . . 1.000
H H2 0.81880 0.71420 0.38910 0.0740 Uiso calc R 1.000
H H3 1.04710 0.68820 0.42450 0.0830 Uiso calc R 1.000
H H4 1.14600 0.70380 0.28970 0.0890 Uiso calc R 1.000
H H5 1.01540 0.74060 0.12210 0.0960 Uiso calc R 1.000
H H6 0.78430 0.76050 0.08360 0.0780 Uiso calc R 1.000
H H8 0.85050 0.98690 0.29550 0.0730 Uiso calc R 1.000
H H9 0.88720 1.17580 0.38750 0.0900 Uiso calc R 1.000
H H10 0.68370 1.19050 0.41570 0.0940 Uiso calc R 1.000
H H11 0.44150 1.02310 0.35490 0.0860 Uiso calc R 1.000
H H12 0.39720 0.83480 0.26100 0.0730 Uiso calc R 1.000
H H14 0.59000 0.91280 0.05830 0.0650 Uiso calc R 1.000
H H15 0.49070 0.89610 -0.13000 0.0820 Uiso calc R 1.000
H H16 0.33570 0.70260 -0.24940 0.0820 Uiso calc R 1.000
H H17 0.27730 0.52210 -0.18020 0.0730 Uiso calc R 1.000
H H18 0.38010 0.53740 0.01070 0.0630 Uiso calc R 1.000
H H19 0.50550 0.53940 0.23070 0.0480 Uiso calc R 1.000
H H22 -0.00370 0.44230 0.10640 0.0940 Uiso calc R 1.000
H H23 -0.17860 0.23040 0.05300 0.1290 Uiso calc R 1.000
H H25 0.18880 0.14240 0.14280 0.0970 Uiso calc R 1.000
H H26 0.36340 0.35610 0.19860 0.0750 Uiso calc R 1.000

loop_
_atom_type_symbol
_atom_type_description
_atom_type_scat_dispersion_real
_atom_type_scat_dispersion_imag
_atom_type_scat_source
P P 0.1023 0.0942 'International Tables Vol C Tables 4.2.6.8 and 6.1.1.4'
O O 0.0106 0.0060 'International Tables Vol C Tables 4.2.6.8 and 6.1.1.4'
I I -0.4742 1.8119 'International Tables Vol C Tables 4.2.6.8 and 6.1.1.4'
Hg Hg -2.3894 9.2266 'International Tables Vol C Tables 4.2.6.8 and 6.1.1.4'
F F 0.0171 0.0103 'International Tables Vol C Tables 4.2.6.8 and 6.1.1.4'
H H 0.0000 0.0000 'International Tables Vol C Tables 4.2.6.8 and 6.1.1.4'
C C 0.0033 0.0016 'International Tables Vol C Tables 4.2.6.8 and 6.1.1.4'

loop_
_exptl_crystal_face_index_h
_exptl_crystal_face_index_k
_exptl_crystal_face_index_l
_exptl_crystal_face_perp_dist
0 -24 29 0.0738
0 1 -1 0.0176
28 9 -28 0.1196
-12 20 5 0.2259
5 -1 -10 0.1716
-20 -13 23 0.0888
-17 1 -27 0.1019
28 29 19 0.1536
1 6 11 0.1973
8 -28 23 0.0670
5 -11 27 0.0828

loop_
_geom_angle_atom_site_label_1
_geom_angle_atom_site_label_2
_geom_angle_atom_site_label_3
_geom_angle_site_symmetry_1
_geom_angle_site_symmetry_3
_geom_angle
_geom_angle_publ_flag
I1 Hg1 I2 . . 111.82(2) yes
I1 Hg1 C19 . . 116.49(16) yes
I1 Hg1 I1 . 2_666 94.17(2) yes
I2 Hg1 C19 . . 127.98(15) yes
I1 Hg1 I2 2_666 . 97.77(2) yes
I1 Hg1 C19 2_666 . 96.90(16) yes
Hg1 I1 Hg1 . 2_666 85.84(2) yes
C1 P1 C7 . . 109.1(3) .
C1 P1 C13 . . 106.6(3) .
C1 P1 C19 . . 106.1(3) .
C7 P1 C13 . . 108.4(3) .
C7 P1 C19 . . 114.7(3) .
C13 P1 C19 . . 111.6(3) .
P1 C1 C2 . . 119.1(6) .
P1 C1 C6 . . 120.8(6) .
C2 C1 C6 . . 119.7(8) no
C1 C2 C3 . . 120.7(7) no
C2 C3 C4 . . 119.0(7) no
C3 C4 C5 . . 120.1(10) no
C4 C5 C6 . . 121.4(9) no
C1 C6 C5 . . 119.1(8) no
P1 C7 C8 . . 120.4(6) .
P1 C7 C12 . . 120.4(5) .
C8 C7 C12 . . 119.2(6) no
C7 C8 C9 . . 118.8(8) no
C8 C9 C10 . . 120.4(8) no
C9 C10 C11 . . 121.3(8) no
C10 C11 C12 . . 120.1(11) no
C7 C12 C11 . . 120.2(8) no
P1 C13 C14 . . 120.0(5) .
P1 C13 C18 . . 120.6(4) .
C14 C13 C18 . . 119.3(6) no
C13 C14 C15 . . 120.2(6) no
C14 C15 C16 . . 120.8(7) no
C15 C16 C17 . . 120.1(7) no
C16 C17 C18 . . 119.6(6) no
C13 C18 C17 . . 120.0(5) no
Hg1 C19 P1 . . 110.7(3) .
Hg1 C19 C20 . . 106.7(4) .
P1 C19 C20 . . 113.5(4) .
O1 C20 C19 . . 120.8(6) .
O1 C20 C21 . . 120.6(7) .
C19 C20 C21 . . 118.6(6) no
C20 C21 C22 . . 117.0(7) no
C20 C21 C26 . . 124.6(7) no
C22 C21 C26 . . 118.3(7) no
C21 C22 C23 . . 121.2(9) no
C22 C23 C24 . . 118.2(11) no
F1 C24 C23 . . 119.1(11) .
F1 C24 C25 . . 116.9(9) .
C23 C24 C25 . . 124.0(9) no
C24 C25 C26 . . 116.6(9) no
C21 C26 C25 . . 121.8(8) no
C1 C2 H2 . . 120.00 no
C3 C2 H2 . . 120.00 no
C2 C3 H3 . . 121.00 no
C4 C3 H3 . . 120.00 no
C3 C4 H4 . . 120.00 no
C5 C4 H4 . . 120.00 no
C4 C5 H5 . . 119.00 no
C6 C5 H5 . . 119.00 no
C1 C6 H6 . . 120.00 no
C5 C6 H6 . . 121.00 no
C7 C8 H8 . . 121.00 no
C9 C8 H8 . . 121.00 no
C8 C9 H9 . . 120.00 no
C10 C9 H9 . . 120.00 no
C9 C10 H10 . . 119.00 no
C11 C10 H10 . . 119.00 no
C10 C11 H11 . . 120.00 no
C12 C11 H11 . . 120.00 no
C7 C12 H12 . . 120.00 no
C11 C12 H12 . . 120.00 no
C13 C14 H14 . . 120.00 no
C15 C14 H14 . . 120.00 no
C14 C15 H15 . . 120.00 no
C16 C15 H15 . . 120.00 no
C15 C16 H16 . . 120.00 no
C17 C16 H16 . . 120.00 no
C16 C17 H17 . . 120.00 no
C18 C17 H17 . . 120.00 no
C13 C18 H18 . . 120.00 no
C17 C18 H18 . . 120.00 no
Hg1 C19 H19 . . 109.00 no
P1 C19 H19 . . 109.00 no
C20 C19 H19 . . 109.00 no
C21 C22 H22 . . 119.00 no
C23 C22 H22 . . 119.00 no
C22 C23 H23 . . 121.00 no
C24 C23 H23 . . 121.00 no
C24 C25 H25 . . 122.00 no
C26 C25 H25 . . 122.00 no
C21 C26 H26 . . 119.00 no
C25 C26 H26 . . 119.00 no

loop_
_geom_bond_atom_site_label_1
_geom_bond_atom_site_label_2
_geom_bond_site_symmetry_2
_geom_bond_distance
_geom_bond_publ_flag
Hg1 I1 . 2.7780(8) yes
Hg1 I2 . 2.6895(7) yes
Hg1 C19 . 2.281(5) yes
Hg1 I1 2_666 3.2599(8) yes
P1 C1 . 1.806(8) .
P1 C7 . 1.805(6) .
P1 C13 . 1.805(6) .
P1 C19 . 1.787(6) .
F1 C24 . 1.369(11) .
O1 C20 . 1.212(9) .
C1 C2 . 1.387(9) no
C1 C6 . 1.387(12) no
C2 C3 . 1.381(13) no
C3 C4 . 1.381(13) no
C4 C5 . 1.373(12) no
C5 C6 . 1.369(15) no
C7 C8 . 1.389(10) no
C7 C12 . 1.389(13) no
C8 C9 . 1.394(11) no
C9 C10 . 1.355(17) no
C10 C11 . 1.348(14) no
C11 C12 . 1.375(11) no
C13 C14 . 1.385(9) no
C13 C18 . 1.390(8) no
C14 C15 . 1.368(9) no
C15 C16 . 1.373(11) no
C16 C17 . 1.378(10) no
C17 C18 . 1.391(9) no
C19 C20 . 1.491(10) no
C20 C21 . 1.493(9) no
C21 C22 . 1.382(13) no
C21 C26 . 1.385(11) no
C22 C23 . 1.383(15) no
C23 C24 . 1.356(17) no
C24 C25 . 1.369(17) no
C25 C26 . 1.394(11) no
C2 H2 . 0.9300 no
C3 H3 . 0.9300 no
C4 H4 . 0.9300 no
C5 H5 . 0.9300 no
C6 H6 . 0.9300 no
C8 H8 . 0.9300 no
C9 H9 . 0.9300 no
C10 H10 . 0.9300 no
C11 H11 . 0.9300 no
C12 H12 . 0.9300 no
C14 H14 . 0.9300 no
C15 H15 . 0.9300 no
C16 H16 . 0.9300 no
C17 H17 . 0.9300 no
C18 H18 . 0.9300 no
C19 H19 . 0.9800 no
C22 H22 . 0.9300 no
C23 H23 . 0.9300 no
C25 H25 . 0.9300 no
C26 H26 . 0.9300 no

loop_
_geom_contact_atom_site_label_1
_geom_contact_atom_site_label_2
_geom_contact_distance
_geom_contact_site_symmetry_2
_geom_contact_publ_flag
Hg1 C2 3.694(9) . no
Hg1 C12 3.624(7) . no
Hg1 C26 4.216(7) . no
Hg1 H2 2.8900 . no
Hg1 H12 3.4500 . no
Hg1 H26 3.9000 . no
I2 C25 3.739(8) 2_666 no
I2 C7 3.863(6) . no
I1 H2 3.3300 2_666 no
I1 H10 3.3800 2_676 no
I2 H2 3.3600 . no
I2 H8 3.2500 2_776 no
I2 H11 3.1800 2_676 no
F1 C14 3.292(11) 1_445 no
F1 H14 2.7700 1_445 no
O1 C4 3.271(11) 1_455 no
O1 C12 3.124(8) . no
O1 C13 3.135(9) . no
O1 C18 3.270(9) . no
O1 H4 2.5900 1_455 no
O1 H12 2.3200 . no
O1 H22 2.4400 . no
C2 Hg1 3.694(9) . no
C4 O1 3.271(11) 1_655 no
C6 C14 3.558(12) . no
C7 I2 3.863(6) . no
C10 C16 3.517(11) 2_675 no
C12 O1 3.124(8) . no
C12 Hg1 3.624(7) . no
C13 O1 3.135(9) . no
C14 C6 3.558(12) . no
C14 F1 3.292(11) 1_665 no
C16 C10 3.517(11) 2_675 no
C18 C20 3.177(10) . no
C18 O1 3.270(9) . no
C20 C18 3.177(10) . no
C25 I2 3.739(8) 2_666 no
C26 Hg1 4.216(7) . no
C1 H17 2.9300 2_665 no
C1 H8 2.7400 . no
C2 H19 3.0400 . no
C2 H17 2.9300 2_665 no
C3 H17 3.0300 2_665 no
C6 H17 3.0300 2_665 no
C7 H14 2.7700 . no
C8 H14 3.0200 . no
C9 H3 3.0800 2_776 no
C10 H15 3.0600 2_675 no
C10 H16 2.8200 2_675 no
C10 H3 3.0400 2_776 no
C11 H15 3.0200 2_675 no
C13 H6 2.6300 . no
C14 H23 3.0500 2_565 no
C14 H6 2.8900 . no
C15 H23 3.0300 2_565 no
C19 H2 2.9400 . no
C19 H18 2.8500 . no
C19 H26 2.6800 . no
C20 H12 3.0300 . no
C20 H18 2.7100 . no
C23 H5 2.9500 2_665 no
C24 H5 3.0900 2_665 no
C26 H19 2.5600 . no
H2 Hg1 2.8900 . no
H2 I2 3.3600 . no
H2 C19 2.9400 . no
H2 I1 3.3300 2_666 no
H3 C9 3.0800 2_776 no
H3 C10 3.0400 2_776 no
H3 H10 2.5200 2_776 no
H4 O1 2.5900 1_655 no
H4 H12 2.5700 1_655 no
H5 C23 2.9500 2_665 no
H5 C24 3.0900 2_665 no
H6 C13 2.6300 . no
H6 C14 2.8900 . no
H8 C1 2.7400 . no
H8 I2 3.2500 2_776 no
H10 I1 3.3800 2_676 no
H10 H3 2.5200 2_776 no
H10 H16 2.5700 2_675 no
H11 I2 3.1800 2_676 no
H12 Hg1 3.4500 . no
H12 O1 2.3200 . no
H12 C20 3.0300 . no
H12 H4 2.5700 1_455 no
H14 F1 2.7700 1_665 no
H14 C7 2.7700 . no
H14 C8 3.0200 . no
H15 C10 3.0600 2_675 no
H15 C11 3.0200 2_675 no
H16 C10 2.8200 2_675 no
H16 H10 2.5700 2_675 no
H17 C1 2.9300 2_665 no
H17 C2 2.9300 2_665 no
H17 C3 3.0300 2_665 no
H17 C6 3.0300 2_665 no
H18 C19 2.8500 . no
H18 C20 2.7100 . no
H19 C2 3.0400 . no
H19 C26 2.5600 . no
H19 H26 2.0000 . no
H22 O1 2.4400 . no
H23 C14 3.0500 2_565 no
H23 C15 3.0300 2_565 no
H26 Hg1 3.9000 . no
H26 C19 2.6800 . no
H26 H19 2.0000 . no

loop_
_geom_hbond_atom_site_label_D
_geom_hbond_atom_site_label_H
_geom_hbond_atom_site_label_A
_geom_hbond_site_symmetry_A
_geom_hbond_distance_DH
_geom_hbond_distance_HA
_geom_hbond_distance_DA
_geom_hbond_angle_DHA
_geom_hbond_publ_flag
C4 H4 O1 1_655 0.93 2.59 3.271(11) 131 yes
C12 H12 O1 . 0.93 2.32 3.124(8) 144 yes
C22 H22 O1 . 0.93 2.44 2.749(10) 100 yes

loop_
_geom_torsion_atom_site_label_1
_geom_torsion_atom_site_label_2
_geom_torsion_atom_site_label_3
_geom_torsion_atom_site_label_4
_geom_torsion_site_symmetry_1
_geom_torsion_site_symmetry_2
_geom_torsion_site_symmetry_4
_geom_torsion
_geom_torsion_publ_flag
I2 Hg1 I1 Hg1 . . 2_666 -100.09(2) no
C19 Hg1 I1 Hg1 . . 2_666 99.83(17) no
I1 Hg1 I1 Hg1 2_666 . 2_666 0.00(4) no
I1 Hg1 I1 Hg1 2_666 2_666 . 0.00(5) no
I2 Hg1 I1 Hg1 2_666 2_666 . -112.71(2) no
C19 Hg1 I1 Hg1 2_666 2_666 . 117.34(16) no
I2 Hg1 C19 C20 . . . -131.8(3) no
I1 Hg1 C19 C20 2_666 . . 122.7(4) no
I2 Hg1 C19 P1 . . . -7.9(4) no
I1 Hg1 C19 P1 2_666 . . -113.4(3) no
I1 Hg1 C19 P1 . . . 148.4(2) no
I1 Hg1 C19 C20 . . . 24.6(4) no
C19 P1 C1 C2 . . . -45.5(6) no
C7 P1 C1 C6 . . . -108.0(6) no
C7 P1 C1 C2 . . . 78.5(6) no
C13 P1 C1 C2 . . . -164.6(5) no
C1 P1 C7 C12 . . . -162.1(5) no
C13 P1 C1 C6 . . . 8.8(6) no
C19 P1 C1 C6 . . . 127.9(5) no
C7 P1 C19 C20 . . . 84.7(5) no
C13 P1 C19 C20 . . . -39.2(5) no
C7 P1 C13 C14 . . . 29.7(8) no
C19 P1 C13 C14 . . . 157.0(6) no
C1 P1 C13 C18 . . . 88.8(7) no
C13 P1 C7 C12 . . . 82.2(6) no
C19 P1 C7 C12 . . . -43.3(6) no
C1 P1 C19 C20 . . . -154.9(4) no
C1 P1 C13 C14 . . . -87.6(7) no
C7 P1 C13 C18 . . . -154.0(7) no
C19 P1 C13 C18 . . . -26.7(8) no
C1 P1 C7 C8 . . . 19.3(6) no
C13 P1 C19 Hg1 . . . -159.0(3) no
C13 P1 C7 C8 . . . -96.3(6) no
C7 P1 C19 Hg1 . . . -35.2(4) no
C1 P1 C19 Hg1 . . . 85.3(3) no
C19 P1 C7 C8 . . . 138.1(5) no
C2 C1 C6 C5 . . . -0.6(11) no
P1 C1 C6 C5 . . . -174.0(6) no
C6 C1 C2 C3 . . . -0.5(11) no
P1 C1 C2 C3 . . . 173.0(6) no
C1 C2 C3 C4 . . . 1.1(12) no
C2 C3 C4 C5 . . . -0.7(13) no
C3 C4 C5 C6 . . . -0.5(14) no
C4 C5 C6 C1 . . . 1.1(13) no
C8 C7 C12 C11 . . . -2.8(10) no
P1 C7 C8 C9 . . . -179.1(6) no
P1 C7 C12 C11 . . . 178.6(6) no
C12 C7 C8 C9 . . . 2.3(10) no
C7 C8 C9 C10 . . . -0.7(11) no
C8 C9 C10 C11 . . . -0.4(12) no
C9 C10 C11 C12 . . . -0.2(12) no
C10 C11 C12 C7 . . . 1.8(12) no
P1 C13 C14 C15 . . . 175.4(7) no
C18 C13 C14 C15 . . . -1.0(13) no
P1 C13 C18 C17 . . . -175.9(7) no
C14 C13 C18 C17 . . . 0.5(13) no
C13 C14 C15 C16 . . . 0.7(15) no
C14 C15 C16 C17 . . . 0.1(16) no
C15 C16 C17 C18 . . . -0.7(16) no
C16 C17 C18 C13 . . . 0.3(14) no
Hg1 C19 C20 O1 . . . 89.0(6) no
Hg1 C19 C20 C21 . . . -91.8(6) no
P1 C19 C20 O1 . . . -33.2(8) no
P1 C19 C20 C21 . . . 146.1(5) no
O1 C20 C21 C22 . . . -8.3(10) no
O1 C20 C21 C26 . . . 166.9(7) no
C19 C20 C21 C22 . . . 172.4(7) no
C19 C20 C21 C26 . . . -12.4(10) no
C20 C21 C22 C23 . . . 176.0(9) no
C26 C21 C22 C23 . . . 0.5(13) no
C20 C21 C26 C25 . . . -175.1(7) no
C22 C21 C26 C25 . . . 0.0(11) no
C21 C22 C23 C24 . . . -0.2(16) no
C22 C23 C24 F1 . . . -179.5(9) no
C22 C23 C24 C25 . . . -0.8(17) no
F1 C24 C25 C26 . . . -180.0(8) no
C23 C24 C25 C26 . . . 1.3(15) no
C24 C25 C26 C21 . . . -0.9(12) no
